data_4118814
loop_
_publ_author_name
'Muhammad Farooq Ibad'
'Peter Langer'
'Fabian Rei\&s'
'Axel Schulz'
'Alexander Villinger'

_publ_contact_author_address
;
Universit\"at Rostock
Institut f\"ur Chemie
Abteilung f\"ur Anorganische Chemie
Albert-Einstein-Strasse 3a 
18059 Rostock
Bundesrepublik Deutschland
;
_publ_contact_author_email
;
axel.schulz@uni-rostock.de, alexander.villinger@uni-rostock.de'
;
_publ_contact_author_fax '+49 (0)381/498-6382'
_publ_contact_author_name 'Axel Schulz, Alexander Villinger'
_publ_contact_author_phone '+49 (0)381/498-6400 or 6403'
_publ_section_title
;
 Catalytic Trimerization of Bis-silylated Diazomethane
;
_journal_name_full 'Journal of the American Chemical Society'
_journal_page_first 17757
_journal_page_last 17768
_journal_paper_doi 10.1021/ja308104k
_journal_volume 134
_journal_year 2012
_chemical_formula_moiety 'C7 H18 N2 Si2'
_chemical_formula_sum 'C7 H18 N2 Si2'
_chemical_formula_weight 186.41
_chemical_name_systematic
;
N,N-bis(trimethylsilyl)aminoisonitrile
;
_space_group_IT_number 61
_symmetry_cell_setting orthorhombic
_symmetry_Int_Tables_number 61
_symmetry_space_group_name_Hall '-P 2ac 2ab'
_symmetry_space_group_name_H-M 'P b c a'
_atom_sites_solution_hydrogens geom
_atom_sites_solution_primary direct
_atom_sites_solution_secondary difmap
_audit_author_name 'Villinger, A.'
_audit_creation_method SHELXL-97
_cell_angle_alpha 90.00
_cell_angle_beta 90.00
_cell_angle_gamma 90.00
_cell_formula_units_Z 16
_cell_length_a 14.3146(17)
_cell_length_b 14.1503(17)
_cell_length_c 23.972(3)
_cell_measurement_reflns_used 5275
_cell_measurement_temperature 173(2)
_cell_measurement_theta_max 49.142
_cell_measurement_theta_min 5.286
_cell_volume 4855.7(10)
_computing_cell_refinement 'Bruker Apex v2.0-2'
_computing_data_collection 'Bruker Apex v2.0-2'
_computing_data_reduction 'Bruker SAINT'
_computing_molecular_graphics 'ORTEP-3 (Farrugia, 1997)'
_computing_publication_material SHELXL-97
_computing_structure_refinement 'SHELXL-97 (Sheldrick, 1997)'
_computing_structure_solution 'SHELXS-97 (Sheldrick, 1997)'
_diffrn_ambient_temperature 173(2)
_diffrn_measured_fraction_theta_full 0.995
_diffrn_measured_fraction_theta_max 0.995
_diffrn_measurement_device_type 'Bruker Kappa Apex II-CCD-diffractometer'
_diffrn_measurement_method 'phi and psi scans'
_diffrn_radiation_monochromator graphite
_diffrn_radiation_source 'sealed tube'
_diffrn_radiation_type MoK\a
_diffrn_radiation_wavelength 0.71073
_diffrn_reflns_av_R_equivalents 0.0624
_diffrn_reflns_av_sigmaI/netI 0.0520
_diffrn_reflns_limit_h_max 18
_diffrn_reflns_limit_h_min -19
_diffrn_reflns_limit_k_max 14
_diffrn_reflns_limit_k_min -19
_diffrn_reflns_limit_l_max 32
_diffrn_reflns_limit_l_min -32
_diffrn_reflns_number 34164
_diffrn_reflns_theta_full 29.00
_diffrn_reflns_theta_max 29.00
_diffrn_reflns_theta_min 2.19
_exptl_absorpt_coefficient_mu 0.247
_exptl_absorpt_correction_T_max 0.9733
_exptl_absorpt_correction_T_min 0.9453
_exptl_absorpt_correction_type multi-scan
_exptl_absorpt_process_details '(SADABS; Sheldrick, 2004)'
_exptl_crystal_colour colourless
_exptl_crystal_density_diffrn 1.020
_exptl_crystal_description block
_exptl_crystal_F_000 1632
_exptl_crystal_size_max 0.23
_exptl_crystal_size_mid 0.17
_exptl_crystal_size_min 0.11
_refine_diff_density_max 0.272
_refine_diff_density_min -0.210
_refine_diff_density_rms 0.048
_refine_ls_extinction_method none
_refine_ls_goodness_of_fit_ref 1.022
_refine_ls_hydrogen_treatment constr
_refine_ls_matrix_type full
_refine_ls_number_parameters 211
_refine_ls_number_reflns 6425
_refine_ls_number_restraints 0
_refine_ls_restrained_S_all 1.022
_refine_ls_R_factor_all 0.0782
_refine_ls_R_factor_gt 0.0415
_refine_ls_shift/su_max 0.001
_refine_ls_shift/su_mean 0.000
_refine_ls_structure_factor_coef Fsqd
_refine_ls_weighting_details 'calc w=1/[\s^2^(Fo^2^)+(0.0482P)^2^+0.0777P] where P=(Fo^2^+2Fc^2^)/3'
_refine_ls_weighting_scheme calc
_refine_ls_wR_factor_gt 0.0963
_refine_ls_wR_factor_ref 0.1071
_reflns_number_gt 4216
_reflns_number_total 6425
_reflns_threshold_expression >2\s(I)
_cod_data_source_file ja308104k_si_001_03.cif
_cod_data_source_block av714_(me3si)2nnc
_cod_original_cell_volume 4855.6(10)
_cod_database_code 4118814

loop_
_symmetry_equiv_pos_as_xyz
'x, y, z'
'-x+1/2, -y, z+1/2'
'-x, y+1/2, -z+1/2'
'x+1/2, -y+1/2, -z'
'-x, -y, -z'
'x-1/2, y, -z-1/2'
'x, -y-1/2, z-1/2'
'-x-1/2, y-1/2, z'

loop_
_atom_site_label
_atom_site_type_symbol
_atom_site_fract_x
_atom_site_fract_y
_atom_site_fract_z
_atom_site_U_iso_or_equiv
_atom_site_adp_type
_atom_site_occupancy
_atom_site_symmetry_multiplicity
_atom_site_calc_flag
_atom_site_refinement_flags
Si1 Si 0.26607(3) 0.09621(4) 0.398576(19) 0.04128(14) Uani 1 1 d .
Si2 Si 0.08794(3) 0.18167(3) 0.464698(18) 0.03364(12) Uani 1 1 d .
N1 N 0.20776(9) 0.17098(10) 0.44687(6) 0.0364(3) Uani 1 1 d .
N2 N 0.26378(10) 0.22305(10) 0.48130(6) 0.0383(3) Uani 1 1 d .
C1 C 0.30836(14) 0.26829(15) 0.51110(9) 0.0547(5) Uani 1 1 d .
C2 C 0.39246(14) 0.10792(16) 0.41132(8) 0.0655(6) Uani 1 1 d .
H2A H 0.4110 0.1741 0.4066 0.098 Uiso 1 1 calc R
H2B H 0.4268 0.0684 0.3847 0.098 Uiso 1 1 calc R
H2C H 0.4068 0.0875 0.4494 0.098 Uiso 1 1 calc R
C3 C 0.23657(15) 0.13294(17) 0.32652(8) 0.0669(6) Uani 1 1 d .
H3A H 0.1705 0.1196 0.3192 0.100 Uiso 1 1 calc R
H3B H 0.2754 0.0978 0.3000 0.100 Uiso 1 1 calc R
H3C H 0.2481 0.2008 0.3223 0.100 Uiso 1 1 calc R
C4 C 0.22944(15) -0.02701(13) 0.41206(9) 0.0598(6) Uani 1 1 d .
H4A H 0.2465 -0.0447 0.4503 0.090 Uiso 1 1 calc R
H4B H 0.2608 -0.0693 0.3857 0.090 Uiso 1 1 calc R
H4C H 0.1616 -0.0323 0.4074 0.090 Uiso 1 1 calc R
C5 C 0.01908(12) 0.12643(12) 0.40819(8) 0.0452(4) Uani 1 1 d .
H5A H 0.0347 0.1565 0.3726 0.068 Uiso 1 1 calc R
H5B H -0.0477 0.1346 0.4158 0.068 Uiso 1 1 calc R
H5C H 0.0338 0.0589 0.4062 0.068 Uiso 1 1 calc R
C6 C 0.06137(12) 0.30890(12) 0.47070(8) 0.0461(5) Uani 1 1 d .
H6A H 0.0970 0.3360 0.5017 0.069 Uiso 1 1 calc R
H6B H -0.0056 0.3173 0.4776 0.069 Uiso 1 1 calc R
H6C H 0.0786 0.3410 0.4359 0.069 Uiso 1 1 calc R
C7 C 0.06854(14) 0.12124(15) 0.53217(8) 0.0563(5) Uani 1 1 d .
H7A H 0.0817 0.0536 0.5280 0.085 Uiso 1 1 calc R
H7B H 0.0035 0.1299 0.5438 0.085 Uiso 1 1 calc R
H7C H 0.1102 0.1482 0.5604 0.085 Uiso 1 1 calc R
Si3 Si 0.44254(3) 0.11820(3) 0.717108(19) 0.03547(12) Uani 1 1 d .
Si4 Si 0.32710(3) -0.03851(3) 0.644818(18) 0.03538(13) Uani 1 1 d .
N3 N 0.41234(10) 0.00351(9) 0.69273(6) 0.0380(3) Uani 1 1 d .
N4 N 0.46291(10) -0.06442(10) 0.71922(5) 0.0363(3) Uani 1 1 d .
C8 C 0.50714(15) -0.12035(13) 0.74220(9) 0.0563(5) Uani 1 1 d .
C9 C 0.42369(19) 0.12192(15) 0.79323(9) 0.0770(8) Uani 1 1 d .
H9A H 0.3574 0.1116 0.8013 0.115 Uiso 1 1 calc R
H9B H 0.4428 0.1838 0.8076 0.115 Uiso 1 1 calc R
H9C H 0.4609 0.0723 0.8111 0.115 Uiso 1 1 calc R
C10 C 0.56712(12) 0.13774(13) 0.70230(9) 0.0507(5) Uani 1 1 d .
H10A H 0.6040 0.0864 0.7187 0.076 Uiso 1 1 calc R
H10B H 0.5868 0.1982 0.7185 0.076 Uiso 1 1 calc R
H10C H 0.5770 0.1391 0.6619 0.076 Uiso 1 1 calc R
C11 C 0.36659(16) 0.20171(13) 0.67981(10) 0.0678(7) Uani 1 1 d .
H11A H 0.3780 0.1967 0.6396 0.102 Uiso 1 1 calc R
H11B H 0.3802 0.2662 0.6923 0.102 Uiso 1 1 calc R
H11C H 0.3011 0.1867 0.6877 0.102 Uiso 1 1 calc R
C12 C 0.34650(14) 0.01674(14) 0.57556(7) 0.0512(5) Uani 1 1 d .
H12A H 0.3363 0.0851 0.5783 0.077 Uiso 1 1 calc R
H12B H 0.3028 -0.0103 0.5484 0.077 Uiso 1 1 calc R
H12C H 0.4107 0.0046 0.5634 0.077 Uiso 1 1 calc R
C13 C 0.20866(13) -0.00944(15) 0.67040(8) 0.0539(5) Uani 1 1 d .
H13A H 0.2008 -0.0341 0.7083 0.081 Uiso 1 1 calc R
H13B H 0.1620 -0.0381 0.6458 0.081 Uiso 1 1 calc R
H13C H 0.2004 0.0593 0.6707 0.081 Uiso 1 1 calc R
C14 C 0.34398(13) -0.16762(12) 0.64007(8) 0.0507(5) Uani 1 1 d .
H14A H 0.4076 -0.1811 0.6273 0.076 Uiso 1 1 calc R
H14B H 0.2990 -0.1942 0.6135 0.076 Uiso 1 1 calc R
H14C H 0.3343 -0.1961 0.6769 0.076 Uiso 1 1 calc R

loop_
_atom_site_aniso_label
_atom_site_aniso_U_11
_atom_site_aniso_U_22
_atom_site_aniso_U_33
_atom_site_aniso_U_23
_atom_site_aniso_U_13
_atom_site_aniso_U_12
Si1 0.0305(3) 0.0594(3) 0.0340(2) -0.0098(2) -0.0029(2) 0.0091(2)
Si2 0.0272(3) 0.0374(3) 0.0363(2) -0.0034(2) 0.00247(19) -0.00251(19)
N1 0.0256(8) 0.0439(8) 0.0399(7) -0.0112(7) -0.0016(6) -0.0027(6)
N2 0.0302(8) 0.0428(8) 0.0419(7) -0.0043(7) -0.0044(6) 0.0001(6)
C1 0.0424(13) 0.0605(13) 0.0612(12) -0.0142(11) -0.0093(10) 0.0005(10)
C2 0.0342(12) 0.1046(19) 0.0577(12) -0.0231(12) 0.0001(9) 0.0088(11)
C3 0.0566(15) 0.1064(19) 0.0376(10) 0.0030(11) 0.0026(9) 0.0164(13)
C4 0.0632(15) 0.0505(12) 0.0656(13) -0.0162(10) -0.0132(11) 0.0167(10)
C5 0.0303(10) 0.0502(11) 0.0553(11) -0.0096(9) -0.0056(8) -0.0016(8)
C6 0.0399(11) 0.0442(10) 0.0542(11) -0.0067(9) 0.0066(8) 0.0017(8)
C7 0.0532(14) 0.0657(14) 0.0502(11) 0.0100(10) 0.0062(9) -0.0115(10)
Si3 0.0364(3) 0.0293(2) 0.0407(2) 0.0000(2) -0.0034(2) -0.0014(2)
Si4 0.0311(3) 0.0380(3) 0.0371(2) 0.0007(2) -0.00085(19) -0.0055(2)
N3 0.0375(9) 0.0265(7) 0.0500(8) 0.0031(6) -0.0141(7) 0.0013(6)
N4 0.0387(9) 0.0301(7) 0.0401(7) 0.0013(6) -0.0031(6) -0.0010(6)
C8 0.0636(15) 0.0437(11) 0.0616(12) 0.0064(10) -0.0148(11) 0.0063(10)
C9 0.120(2) 0.0581(14) 0.0532(12) -0.0093(11) 0.0292(13) -0.0106(13)
C10 0.0437(12) 0.0433(10) 0.0651(12) 0.0010(9) -0.0005(9) -0.0071(9)
C11 0.0588(15) 0.0311(10) 0.1134(19) 0.0003(11) -0.0320(13) 0.0026(9)
C12 0.0588(14) 0.0554(12) 0.0395(9) 0.0023(9) -0.0006(9) -0.0020(9)
C13 0.0345(11) 0.0705(14) 0.0568(11) -0.0024(11) 0.0031(9) -0.0024(10)
C14 0.0484(13) 0.0414(10) 0.0624(12) -0.0041(9) -0.0025(9) -0.0136(9)

loop_
_atom_type_symbol
_atom_type_description
_atom_type_scat_dispersion_real
_atom_type_scat_dispersion_imag
_atom_type_scat_source
C C 0.0033 0.0016 'International Tables Vol C Tables 4.2.6.8 and 6.1.1.4'
H H 0.0000 0.0000 'International Tables Vol C Tables 4.2.6.8 and 6.1.1.4'
N N 0.0061 0.0033 'International Tables Vol C Tables 4.2.6.8 and 6.1.1.4'
Si Si 0.0817 0.0704 'International Tables Vol C Tables 4.2.6.8 and 6.1.1.4'

loop_
_geom_angle_atom_site_label_1
_geom_angle_atom_site_label_2
_geom_angle_atom_site_label_3
_geom_angle
N1 Si1 C2 107.44(8)
N1 Si1 C4 108.32(8)
C2 Si1 C4 109.53(10)
N1 Si1 C3 109.48(9)
C2 Si1 C3 110.69(10)
C4 Si1 C3 111.28(11)
N1 Si2 C6 107.53(7)
N1 Si2 C5 107.63(7)
C6 Si2 C5 111.08(9)
N1 Si2 C7 108.44(8)
C6 Si2 C7 110.59(9)
C5 Si2 C7 111.41(9)
N2 N1 Si2 112.08(10)
N2 N1 Si1 116.04(10)
Si2 N1 Si1 131.45(8)
C1 N2 N1 177.70(19)
Si1 C2 H2A 109.5
Si1 C2 H2B 109.5
H2A C2 H2B 109.5
Si1 C2 H2C 109.5
H2A C2 H2C 109.5
H2B C2 H2C 109.5
Si1 C3 H3A 109.5
Si1 C3 H3B 109.5
H3A C3 H3B 109.5
Si1 C3 H3C 109.5
H3A C3 H3C 109.5
H3B C3 H3C 109.5
Si1 C4 H4A 109.5
Si1 C4 H4B 109.5
H4A C4 H4B 109.5
Si1 C4 H4C 109.5
H4A C4 H4C 109.5
H4B C4 H4C 109.5
Si2 C5 H5A 109.5
Si2 C5 H5B 109.5
H5A C5 H5B 109.5
Si2 C5 H5C 109.5
H5A C5 H5C 109.5
H5B C5 H5C 109.5
Si2 C6 H6A 109.5
Si2 C6 H6B 109.5
H6A C6 H6B 109.5
Si2 C6 H6C 109.5
H6A C6 H6C 109.5
H6B C6 H6C 109.5
Si2 C7 H7A 109.5
Si2 C7 H7B 109.5
H7A C7 H7B 109.5
Si2 C7 H7C 109.5
H7A C7 H7C 109.5
H7B C7 H7C 109.5
N3 Si3 C11 106.44(8)
N3 Si3 C10 108.03(8)
C11 Si3 C10 112.52(10)
N3 Si3 C9 108.39(8)
C11 Si3 C9 112.10(11)
C10 Si3 C9 109.17(11)
N3 Si4 C14 106.32(8)
N3 Si4 C13 109.91(8)
C14 Si4 C13 111.13(9)
N3 Si4 C12 109.52(8)
C14 Si4 C12 110.00(9)
C13 Si4 C12 109.89(9)
N4 N3 Si4 115.49(10)
N4 N3 Si3 111.22(10)
Si4 N3 Si3 133.19(8)
C8 N4 N3 178.36(18)
Si3 C9 H9A 109.5
Si3 C9 H9B 109.5
H9A C9 H9B 109.5
Si3 C9 H9C 109.5
H9A C9 H9C 109.5
H9B C9 H9C 109.5
Si3 C10 H10A 109.5
Si3 C10 H10B 109.5
H10A C10 H10B 109.5
Si3 C10 H10C 109.5
H10A C10 H10C 109.5
H10B C10 H10C 109.5
Si3 C11 H11A 109.5
Si3 C11 H11B 109.5
H11A C11 H11B 109.5
Si3 C11 H11C 109.5
H11A C11 H11C 109.5
H11B C11 H11C 109.5
Si4 C12 H12A 109.5
Si4 C12 H12B 109.5
H12A C12 H12B 109.5
Si4 C12 H12C 109.5
H12A C12 H12C 109.5
H12B C12 H12C 109.5
Si4 C13 H13A 109.5
Si4 C13 H13B 109.5
H13A C13 H13B 109.5
Si4 C13 H13C 109.5
H13A C13 H13C 109.5
H13B C13 H13C 109.5
Si4 C14 H14A 109.5
Si4 C14 H14B 109.5
H14A C14 H14B 109.5
Si4 C14 H14C 109.5
H14A C14 H14C 109.5
H14B C14 H14C 109.5

loop_
_geom_bond_atom_site_label_1
_geom_bond_atom_site_label_2
_geom_bond_distance
Si1 N1 1.7765(14)
Si1 C2 1.842(2)
Si1 C4 1.849(2)
Si1 C3 1.8525(19)
Si2 N1 1.7740(14)
Si2 C6 1.8457(18)
Si2 C5 1.8487(17)
Si2 C7 1.8506(18)
N1 N2 1.3664(18)
N2 C1 1.152(2)
C2 H2A 0.9800
C2 H2B 0.9800
C2 H2C 0.9800
C3 H3A 0.9800
C3 H3B 0.9800
C3 H3C 0.9800
C4 H4A 0.9800
C4 H4B 0.9800
C4 H4C 0.9800
C5 H5A 0.9800
C5 H5B 0.9800
C5 H5C 0.9800
C6 H6A 0.9800
C6 H6B 0.9800
C6 H6C 0.9800
C7 H7A 0.9800
C7 H7B 0.9800
C7 H7C 0.9800
Si3 N3 1.7782(14)
Si3 C11 1.8378(19)
Si3 C10 1.8393(19)
Si3 C9 1.845(2)
Si4 N3 1.7780(14)
Si4 C14 1.8463(18)
Si4 C13 1.8493(19)
Si4 C12 1.8561(18)
N3 N4 1.3608(18)
N4 C8 1.153(2)
C9 H9A 0.9800
C9 H9B 0.9800
C9 H9C 0.9800
C10 H10A 0.9800
C10 H10B 0.9800
C10 H10C 0.9800
C11 H11A 0.9800
C11 H11B 0.9800
C11 H11C 0.9800
C12 H12A 0.9800
C12 H12B 0.9800
C12 H12C 0.9800
C13 H13A 0.9800
C13 H13B 0.9800
C13 H13C 0.9800
C14 H14A 0.9800
C14 H14B 0.9800
C14 H14C 0.9800

loop_
_geom_torsion_atom_site_label_1
_geom_torsion_atom_site_label_2
_geom_torsion_atom_site_label_3
_geom_torsion_atom_site_label_4
_geom_torsion
C6 Si2 N1 N2 50.23(13)
C5 Si2 N1 N2 169.97(11)
C7 Si2 N1 N2 -69.38(13)
C6 Si2 N1 Si1 -137.76(11)
C5 Si2 N1 Si1 -18.01(13)
C7 Si2 N1 Si1 102.64(12)
C2 Si1 N1 N2 2.13(15)
C4 Si1 N1 N2 120.37(13)
C3 Si1 N1 N2 -118.12(14)
C2 Si1 N1 Si2 -169.63(12)
C4 Si1 N1 Si2 -51.39(13)
C3 Si1 N1 Si2 70.11(14)
Si2 N1 N2 C1 -8(5)
Si1 N1 N2 C1 178(100)
C14 Si4 N3 N4 -6.49(14)
C13 Si4 N3 N4 113.88(13)
C12 Si4 N3 N4 -125.30(13)
C14 Si4 N3 Si3 177.66(12)
C13 Si4 N3 Si3 -61.97(14)
C12 Si4 N3 Si3 58.85(14)
C11 Si3 N3 N4 -178.07(13)
C10 Si3 N3 N4 60.86(14)
C9 Si3 N3 N4 -57.31(15)
C11 Si3 N3 Si4 -2.09(16)
C10 Si3 N3 Si4 -123.16(12)
C9 Si3 N3 Si4 118.67(14)
Si4 N3 N4 C8 172(78)
Si3 N3 N4 C8 -11(7)
